data_4106890
loop_
_publ_author_name
'Takako Muraoka'
'Keisuke Abe'
'Youhei Haga'
'Tomoko Nakamura'
'Keiji Ueno'

_publ_section_title
;
 Synthesis of a Base-Stabilized Silanone-Coordinated Complex by
 Oxygenation of a (Silyl)(silylene)tungsten Complex
;
_journal_name_full 'Journal of the American Chemical Society'
_journal_page_first 15365
_journal_page_last 15367
_journal_paper_doi 10.1021/ja207395w
_journal_volume 133
_journal_year 2011
_chemical_formula_moiety 'C46 H70 N2 O3 Si2 W1'
_chemical_formula_sum 'C46 H70 N2 O3 Si2 W'
_chemical_formula_weight 939.07
_chemical_name_systematic
;
 ?
;
_space_group_IT_number 14
_symmetry_cell_setting monoclinic
_symmetry_space_group_name_Hall '-P 2ybc'
_symmetry_space_group_name_H-M 'P 1 21/c 1'
_atom_sites_solution_hydrogens geom
_atom_sites_solution_primary direct
_atom_sites_solution_secondary difmap
_audit_creation_method SHELXL-97
_cell_angle_alpha 90.00
_cell_angle_beta 94.5790(10)
_cell_angle_gamma 90.00
_cell_formula_units_Z 4
_cell_length_a 14.0736(7)
_cell_length_b 16.1627(8)
_cell_length_c 20.5702(10)
_cell_measurement_reflns_used 26824
_cell_measurement_temperature 150(2)
_cell_measurement_theta_max 28.2812
_cell_measurement_theta_min 1.26
_cell_volume 4664.1(4)
_computing_cell_refinement 'CrystalClear (Rigaku Corp., 2000)'
_computing_data_collection 'CrystalClear (Rigaku Corp., 2000)'
_computing_data_reduction 'CrystalClear (Rigaku Corp., 2000), SORTAV'
_computing_molecular_graphics 'Ortep-3 for Windows (Farrugia, 1997)'
_computing_publication_material 'WinGX publication routines (Farrugia, 1999)'
_computing_structure_refinement 'SHELXL-97 (Sheldrick, 2008)'
_computing_structure_solution 'SIR92 (Giacovazzo et al, 1993)'
_diffrn_ambient_temperature 150(2)
_diffrn_detector_area_resol_mean 10
_diffrn_measured_fraction_theta_full 0.976
_diffrn_measured_fraction_theta_max 0.973
_diffrn_measurement_device_type 'Rigaku RAXIS-IV imaging plate'
_diffrn_measurement_method dtintegrate.ref
_diffrn_radiation_monochromator graphite
_diffrn_radiation_source 'rotating anode'
_diffrn_radiation_type MoK\a
_diffrn_radiation_wavelength 0.71073
_diffrn_reflns_av_R_equivalents 0.0293
_diffrn_reflns_av_sigmaI/netI 0.0235
_diffrn_reflns_limit_h_max 18
_diffrn_reflns_limit_h_min -18
_diffrn_reflns_limit_k_max 21
_diffrn_reflns_limit_k_min -21
_diffrn_reflns_limit_l_max 27
_diffrn_reflns_limit_l_min -27
_diffrn_reflns_number 45453
_diffrn_reflns_theta_full 27.50
_diffrn_reflns_theta_max 28.28
_diffrn_reflns_theta_min 1.45
_exptl_absorpt_coefficient_mu 2.567
_exptl_absorpt_correction_T_max 1
_exptl_absorpt_correction_T_min 0.7061
_exptl_absorpt_correction_type multi-scan
_exptl_crystal_colour orange
_exptl_crystal_density_diffrn 1.337
_exptl_crystal_description block
_exptl_crystal_F_000 1944
_exptl_crystal_size_max 0.25
_exptl_crystal_size_mid 0.2
_exptl_crystal_size_min 0.05
_refine_diff_density_max 1.888
_refine_diff_density_min -1.117
_refine_diff_density_rms 0.111
_refine_ls_extinction_method none
_refine_ls_goodness_of_fit_ref 1.424
_refine_ls_hydrogen_treatment mixed
_refine_ls_matrix_type full
_refine_ls_number_parameters 513
_refine_ls_number_reflns 11266
_refine_ls_number_restraints 0
_refine_ls_restrained_S_all 1.424
_refine_ls_R_factor_all 0.0753
_refine_ls_R_factor_gt 0.0743
_refine_ls_shift/su_max 0.012
_refine_ls_shift/su_mean 0.000
_refine_ls_structure_factor_coef Fsqd
_refine_ls_weighting_details 'calc w=1/[\s^2^(Fo^2^)+(0.0064P)^2^+24.1136P] where P=(Fo^2^+2Fc^2^)/3'
_refine_ls_weighting_scheme calc
_refine_ls_wR_factor_gt 0.1264
_refine_ls_wR_factor_ref 0.1268
_reflns_number_gt 11124
_reflns_number_total 11266
_reflns_threshold_expression >2\s(I)
_cod_data_source_file ja207395w_si_002.cif
_cod_data_source_block 2.1hexane
_cod_original_sg_symbol_H-M 'P 21/c'
_cod_database_code 4106890

loop_
_symmetry_equiv_pos_as_xyz
'x, y, z'
'-x, y+1/2, -z+1/2'
'-x, -y, -z'
'x, -y-1/2, z-1/2'

loop_
_atom_site_label
_atom_site_type_symbol
_atom_site_fract_x
_atom_site_fract_y
_atom_site_fract_z
_atom_site_U_iso_or_equiv
_atom_site_adp_type
_atom_site_occupancy
_atom_site_symmetry_multiplicity
_atom_site_calc_flag
_atom_site_refinement_flags
C1 C 0.8629(5) 0.9980(5) 0.2703(3) 0.0461(15) Uani 1 1 d .
C2 C 0.6898(5) 0.9719(4) 0.3583(3) 0.0429(15) Uani 1 1 d .
C3 C 0.8786(6) 0.8630(5) 0.3816(4) 0.067(2) Uani 1 1 d .
H3A H 0.8520 0.8931 0.4160 0.101 Uiso 1 1 calc R
H3B H 0.9347 0.8908 0.3693 0.101 Uiso 1 1 calc R
H3C H 0.8952 0.8081 0.3965 0.101 Uiso 1 1 calc R
C4 C 0.6983(7) 0.7773(6) 0.3353(5) 0.081(3) Uani 1 1 d .
H4A H 0.7319 0.7326 0.3576 0.122 Uiso 1 1 calc R
H4B H 0.6613 0.7563 0.2977 0.122 Uiso 1 1 calc R
H4C H 0.6569 0.8032 0.3641 0.122 Uiso 1 1 calc R
C5 C 0.8565(8) 0.7939(6) 0.2495(5) 0.082(3) Uani 1 1 d .
H5A H 0.9009 0.8293 0.2299 0.123 Uiso 1 1 calc R
H5B H 0.8128 0.7707 0.2162 0.123 Uiso 1 1 calc R
H5C H 0.8905 0.7502 0.2728 0.123 Uiso 1 1 calc R
C6 C 0.7840(4) 1.3010(4) 0.3273(3) 0.0343(13) Uani 1 1 d .
C7 C 0.8330(5) 1.3098(4) 0.2698(3) 0.0394(14) Uani 1 1 d .
C8 C 0.8423(5) 1.3872(5) 0.2422(4) 0.0482(17) Uani 1 1 d .
H8 H 0.8745 1.3917 0.2045 0.058 Uiso 1 1 calc R
C9 C 0.8056(5) 1.4581(4) 0.2684(4) 0.0484(17) Uani 1 1 d .
C10 C 0.7579(5) 1.4492(4) 0.3239(4) 0.0476(17) Uani 1 1 d .
H10 H 0.7325 1.4961 0.3423 0.057 Uiso 1 1 calc R
C11 C 0.7461(5) 1.3728(4) 0.3536(3) 0.0399(14) Uani 1 1 d .
C12 C 0.8776(6) 1.2380(5) 0.2368(4) 0.0515(18) Uani 1 1 d .
H12A H 0.8864 1.2524 0.1924 0.077 Uiso 1 1 calc R
H12B H 0.8365 1.1907 0.2376 0.077 Uiso 1 1 calc R
H12C H 0.9382 1.2253 0.2593 0.077 Uiso 1 1 calc R
C13 C 0.8165(8) 1.5429(5) 0.2372(5) 0.078(3) Uani 1 1 d .
H13A H 0.7630 1.5531 0.2063 0.117 Uiso 1 1 calc R
H13B H 0.8742 1.5441 0.2153 0.117 Uiso 1 1 calc R
H13C H 0.8191 1.5847 0.2704 0.117 Uiso 1 1 calc R
C14 C 0.6910(6) 1.3735(5) 0.4143(4) 0.064(2) Uani 1 1 d .
H14A H 0.7334 1.3604 0.4518 0.096 Uiso 1 1 calc R
H14B H 0.6408 1.3332 0.4097 0.096 Uiso 1 1 calc R
H14C H 0.6641 1.4274 0.4197 0.096 Uiso 1 1 calc R
C15 C 0.7194(4) 1.1833(4) 0.4432(3) 0.0360(13) Uani 1 1 d .
C16 C 0.7671(5) 1.1964(4) 0.5054(3) 0.0370(13) Uani 1 1 d .
C17 C 0.7213(5) 1.1772(4) 0.5616(3) 0.0443(16) Uani 1 1 d .
H17 H 0.7532 1.1873 0.6022 0.053 Uiso 1 1 calc R
C18 C 0.6309(5) 1.1439(4) 0.5591(4) 0.0479(17) Uani 1 1 d .
C19 C 0.5832(5) 1.1360(5) 0.4982(4) 0.0489(17) Uani 1 1 d .
H19 H 0.5209 1.1163 0.4954 0.059 Uiso 1 1 calc R
C20 C 0.6233(5) 1.1561(4) 0.4410(3) 0.0426(15) Uani 1 1 d .
C21 C 0.8654(5) 1.2352(5) 0.5163(4) 0.055(2) Uani 1 1 d .
H21A H 0.8705 1.2638 0.5574 0.082 Uiso 1 1 calc R
H21B H 0.8746 1.2736 0.4818 0.082 Uiso 1 1 calc R
H21C H 0.9131 1.1927 0.5168 0.082 Uiso 1 1 calc R
C22 C 0.5869(7) 1.1177(6) 0.6203(5) 0.075(3) Uani 1 1 d .
H22A H 0.5268 1.1451 0.6226 0.113 Uiso 1 1 calc R
H22B H 0.6288 1.1324 0.6577 0.113 Uiso 1 1 calc R
H22C H 0.5773 1.0589 0.6197 0.113 Uiso 1 1 calc R
C23 C 0.5602(5) 1.1503(6) 0.3790(4) 0.062(2) Uani 1 1 d .
H23A H 0.4957 1.1408 0.3890 0.092 Uiso 1 1 calc R
H23B H 0.5810 1.1053 0.3531 0.092 Uiso 1 1 calc R
H23C H 0.5637 1.2011 0.3550 0.092 Uiso 1 1 calc R
C24 C 0.9267(4) 1.0901(4) 0.4020(3) 0.0361(13) Uani 1 1 d .
H24 H 0.8785 1.0506 0.3997 0.043 Uiso 1 1 calc R
C25 C 1.0169(5) 1.0657(4) 0.4212(3) 0.0411(15) Uani 1 1 d .
H25 H 1.0287 1.0107 0.4324 0.049 Uiso 1 1 calc R
C26 C 1.0928(5) 1.1228(4) 0.4245(3) 0.0363(13) Uani 1 1 d .
C27 C 1.0677(4) 1.2053(4) 0.4073(3) 0.0379(14) Uani 1 1 d .
H27 H 1.1143 1.2462 0.4089 0.046 Uiso 1 1 calc R
C28 C 0.9763(4) 1.2246(4) 0.3885(3) 0.0370(13) Uani 1 1 d .
H28 H 0.9624 1.2791 0.3766 0.044 Uiso 1 1 calc R
C29 C 1.2082(6) 1.0143(5) 0.4543(4) 0.059(2) Uani 1 1 d .
H29A H 1.1754 0.9934 0.4899 0.088 Uiso 1 1 calc R
H29B H 1.2758 1.0098 0.4646 0.088 Uiso 1 1 calc R
H29C H 1.1903 0.9827 0.4157 0.088 Uiso 1 1 calc R
C30 C 1.2608(5) 1.1610(6) 0.4497(5) 0.069(3) Uani 1 1 d .
H30A H 1.2730 1.1817 0.4075 0.103 Uiso 1 1 calc R
H30B H 1.3172 1.1347 0.4694 0.103 Uiso 1 1 calc R
H30C H 1.2432 1.2059 0.4768 0.103 Uiso 1 1 calc R
C31 C 0.5699(5) 1.0181(5) 0.2163(3) 0.054(2) Uani 1 1 d .
C32 C 0.6104(6) 0.9405(5) 0.2004(4) 0.057(2) Uani 1 1 d .
C33 C 0.6924(6) 0.9580(5) 0.1655(3) 0.0516(19) Uani 1 1 d .
C34 C 0.7009(5) 1.0455(5) 0.1613(3) 0.0444(16) Uani 1 1 d .
C35 C 0.6255(5) 1.0816(5) 0.1918(3) 0.0477(17) Uani 1 1 d .
C36 C 0.4729(6) 1.0307(8) 0.2438(4) 0.085(3) Uani 1 1 d .
H36A H 0.4687 1.0862 0.2600 0.127 Uiso 1 1 calc R
H36B H 0.4662 0.9922 0.2787 0.127 Uiso 1 1 calc R
H36C H 0.4230 1.0216 0.2099 0.127 Uiso 1 1 calc R
C37 C 0.5599(8) 0.8585(6) 0.2058(5) 0.100(4) Uani 1 1 d .
H37A H 0.5299 0.8566 0.2461 0.151 Uiso 1 1 calc R
H37B H 0.6054 0.8143 0.2048 0.151 Uiso 1 1 calc R
H37C H 0.5125 0.8526 0.1699 0.151 Uiso 1 1 calc R
C38 C 0.7465(9) 0.8971(7) 0.1273(4) 0.096(4) Uani 1 1 d .
H38A H 0.7304 0.9052 0.0815 0.143 Uiso 1 1 calc R
H38B H 0.7299 0.8418 0.1392 0.143 Uiso 1 1 calc R
H38C H 0.8137 0.9053 0.1369 0.143 Uiso 1 1 calc R
C39 C 0.7693(7) 1.0883(6) 0.1198(4) 0.071(3) Uani 1 1 d .
H39A H 0.7690 1.1467 0.1285 0.107 Uiso 1 1 calc R
H39B H 0.7502 1.0787 0.0746 0.107 Uiso 1 1 calc R
H39C H 0.8323 1.0668 0.1299 0.107 Uiso 1 1 calc R
C40 C 0.6057(6) 1.1726(5) 0.1939(4) 0.063(2) Uani 1 1 d .
H40A H 0.5461 1.1818 0.2125 0.094 Uiso 1 1 calc R
H40B H 0.6022 1.1946 0.1504 0.094 Uiso 1 1 calc R
H40C H 0.6559 1.1997 0.2201 0.094 Uiso 1 1 calc R
C81 C 0.4335(14) 0.3215(10) 0.5199(9) 0.162(7) Uani 1 1 d .
H81A H 0.3653 0.3231 0.5203 0.243 Uiso 1 1 calc R
H81B H 0.4589 0.2806 0.5503 0.243 Uiso 1 1 calc R
H81C H 0.4502 0.3077 0.4768 0.243 Uiso 1 1 calc R
C82 C 0.4696(18) 0.3956(12) 0.5368(9) 0.213(13) Uani 1 1 d .
H82A H 0.5349 0.3859 0.5540 0.256 Uiso 1 1 calc R
H82B H 0.4355 0.4143 0.5732 0.256 Uiso 1 1 calc R
C83 C 0.4729(11) 0.4725(13) 0.4883(10) 0.186(10) Uani 1 1 d .
H83A H 0.4945 0.4540 0.4471 0.223 Uiso 1 1 calc R
H83B H 0.4092 0.4950 0.4798 0.223 Uiso 1 1 calc R
C91 C 0.951(3) 0.573(5) 0.417(3) 0.26(3) Uani 0.75 1 d P
C92 C 0.978(7) 0.538(4) 0.483(4) 0.34(6) Uani 0.75 1 d P
C93 C 1.018(4) 0.445(4) 0.468(4) 0.36(6) Uani 0.75 1 d P
C94 C 0.890(4) 0.610(3) 0.448(3) 0.235(19) Uani 0.75 1 d P
N1 N 0.9037(3) 1.1696(3) 0.3859(2) 0.0311(10) Uani 1 1 d .
N2 N 1.1830(4) 1.1006(4) 0.4430(3) 0.0440(13) Uani 1 1 d .
O1 O 0.9430(4) 0.9942(4) 0.2614(3) 0.0741(17) Uani 1 1 d .
O2 O 0.6621(4) 0.9517(4) 0.4079(3) 0.0621(15) Uani 1 1 d .
O3 O 0.7400(3) 1.1271(3) 0.3115(2) 0.0391(10) Uani 1 1 d .
Si1 Si 0.78764(16) 0.85654(13) 0.30850(11) 0.0482(5) Uani 1 1 d .
Si2 Si 0.77581(12) 1.19343(10) 0.36272(8) 0.0323(3) Uani 1 1 d .
W W 0.724543(18) 1.003408(16) 0.271726(12) 0.03483(8) Uani 1 1 d .

loop_
_atom_site_aniso_label
_atom_site_aniso_U_11
_atom_site_aniso_U_22
_atom_site_aniso_U_33
_atom_site_aniso_U_23
_atom_site_aniso_U_13
_atom_site_aniso_U_12
C1 0.049(4) 0.050(4) 0.039(3) -0.006(3) 0.002(3) -0.003(3)
C2 0.044(4) 0.040(3) 0.044(4) -0.002(3) -0.003(3) 0.000(3)
C3 0.067(5) 0.054(5) 0.076(6) 0.010(4) -0.020(5) 0.009(4)
C4 0.088(7) 0.052(5) 0.103(8) 0.025(5) -0.002(6) -0.010(5)
C5 0.111(8) 0.061(6) 0.075(6) -0.010(5) 0.011(6) 0.030(6)
C6 0.030(3) 0.038(3) 0.034(3) 0.002(2) -0.005(2) 0.002(2)
C7 0.039(3) 0.044(3) 0.034(3) 0.001(3) -0.006(3) -0.003(3)
C8 0.049(4) 0.053(4) 0.042(4) 0.007(3) 0.002(3) -0.003(3)
C9 0.048(4) 0.041(4) 0.055(4) 0.012(3) -0.010(3) 0.000(3)
C10 0.046(4) 0.037(3) 0.058(4) 0.002(3) -0.007(3) 0.010(3)
C11 0.036(3) 0.038(3) 0.045(4) 0.000(3) 0.000(3) 0.005(3)
C12 0.062(5) 0.049(4) 0.045(4) -0.003(3) 0.014(4) -0.002(3)
C13 0.103(8) 0.050(5) 0.081(7) 0.022(5) 0.008(6) 0.004(5)
C14 0.080(6) 0.046(4) 0.070(6) -0.006(4) 0.026(5) 0.020(4)
C15 0.032(3) 0.033(3) 0.043(3) 0.002(3) 0.003(3) 0.004(2)
C16 0.038(3) 0.039(3) 0.035(3) -0.003(3) 0.001(3) 0.001(3)
C17 0.056(4) 0.044(4) 0.034(3) -0.002(3) 0.007(3) 0.004(3)
C18 0.054(4) 0.042(4) 0.051(4) 0.002(3) 0.020(4) 0.002(3)
C19 0.031(3) 0.050(4) 0.067(5) -0.005(4) 0.013(3) 0.002(3)
C20 0.035(3) 0.046(4) 0.048(4) -0.004(3) 0.008(3) 0.003(3)
C21 0.045(4) 0.079(6) 0.041(4) -0.020(4) 0.002(3) -0.009(4)
C22 0.092(7) 0.071(6) 0.069(6) 0.008(5) 0.040(5) -0.006(5)
C23 0.030(3) 0.086(6) 0.067(5) -0.011(5) -0.006(3) 0.008(4)
C24 0.036(3) 0.033(3) 0.038(3) 0.000(2) -0.008(3) 0.000(2)
C25 0.044(4) 0.036(3) 0.041(4) 0.004(3) -0.008(3) -0.001(3)
C26 0.038(3) 0.038(3) 0.032(3) 0.001(2) -0.001(3) 0.006(3)
C27 0.031(3) 0.038(3) 0.044(4) 0.005(3) -0.001(3) -0.002(2)
C28 0.038(3) 0.035(3) 0.038(3) 0.003(2) 0.001(3) 0.000(2)
C29 0.050(4) 0.052(4) 0.071(5) 0.003(4) -0.015(4) 0.016(4)
C30 0.032(4) 0.069(5) 0.103(7) 0.024(5) -0.006(4) -0.006(4)
C31 0.045(4) 0.078(6) 0.036(4) 0.007(3) -0.010(3) -0.016(4)
C32 0.073(5) 0.049(4) 0.046(4) 0.009(3) -0.024(4) -0.026(4)
C33 0.065(5) 0.057(4) 0.031(3) -0.013(3) -0.005(3) -0.006(4)
C34 0.045(4) 0.054(4) 0.034(3) -0.003(3) -0.004(3) -0.009(3)
C35 0.050(4) 0.058(4) 0.033(3) 0.004(3) -0.007(3) -0.010(3)
C36 0.039(4) 0.154(11) 0.060(5) 0.011(6) -0.006(4) -0.023(5)
C37 0.133(10) 0.077(7) 0.081(7) 0.019(5) -0.052(7) -0.063(7)
C38 0.148(11) 0.091(8) 0.046(5) -0.033(5) -0.005(6) 0.040(7)
C39 0.073(6) 0.101(7) 0.039(4) 0.006(4) 0.003(4) -0.024(5)
C40 0.071(6) 0.059(5) 0.056(5) 0.011(4) -0.013(4) 0.007(4)
C81 0.202(19) 0.111(13) 0.166(17) 0.008(12) -0.030(14) 0.046(13)
C82 0.34(3) 0.144(16) 0.129(14) 0.065(13) -0.122(18) -0.088(19)
C83 0.107(13) 0.26(3) 0.180(18) -0.131(17) -0.056(11) 0.065(15)
C91 0.14(3) 0.38(8) 0.26(5) -0.17(6) 0.04(3) -0.11(4)
C92 0.54(15) 0.21(7) 0.29(9) -0.07(7) 0.20(9) -0.16(11)
C93 0.22(4) 0.34(7) 0.55(11) -0.34(9) 0.24(6) -0.18(5)
C94 0.27(5) 0.21(4) 0.22(5) -0.04(4) -0.01(4) -0.04(4)
N1 0.030(2) 0.033(2) 0.030(2) -0.0013(19) -0.002(2) -0.0005(19)
N2 0.037(3) 0.046(3) 0.047(3) 0.003(3) -0.007(2) 0.009(2)
O1 0.041(3) 0.094(5) 0.090(5) -0.008(4) 0.016(3) -0.007(3)
O2 0.077(4) 0.073(4) 0.038(3) 0.014(3) 0.013(3) 0.000(3)
O3 0.038(2) 0.036(2) 0.042(2) -0.0068(19) -0.0083(19) 0.0002(18)
Si1 0.0494(11) 0.0421(10) 0.0518(12) -0.0040(9) -0.0032(9) -0.0004(9)
Si2 0.0277(8) 0.0356(8) 0.0329(8) -0.0016(7) -0.0021(6) 0.0008(6)
W 0.03728(13) 0.03648(13) 0.03016(12) -0.00205(10) -0.00085(9) -0.00595(11)

loop_
_atom_type_symbol
_atom_type_description
_atom_type_scat_dispersion_real
_atom_type_scat_dispersion_imag
_atom_type_scat_source
C C 0.0033 0.0016 'International Tables Vol C Tables 4.2.6.8 and 6.1.1.4'
H H 0.0000 0.0000 'International Tables Vol C Tables 4.2.6.8 and 6.1.1.4'
N N 0.0061 0.0033 'International Tables Vol C Tables 4.2.6.8 and 6.1.1.4'
O O 0.0106 0.0060 'International Tables Vol C Tables 4.2.6.8 and 6.1.1.4'
Si Si 0.0817 0.0704 'International Tables Vol C Tables 4.2.6.8 and 6.1.1.4'
W W -0.8490 6.8722 'International Tables Vol C Tables 4.2.6.8 and 6.1.1.4'

loop_
_geom_angle_atom_site_label_1
_geom_angle_atom_site_label_2
_geom_angle_atom_site_label_3
_geom_angle
_geom_angle_site_symmetry_1
_geom_angle_site_symmetry_3
O1 C1 W 171.8(6) . .
O2 C2 W 174.8(6) . .
C11 C6 C7 117.5(6) . .
C11 C6 Si2 125.0(5) . .
C7 C6 Si2 117.4(5) . .
C8 C7 C6 120.0(6) . .
C8 C7 C12 117.0(6) . .
C6 C7 C12 123.0(6) . .
C7 C8 C9 122.4(7) . .
C10 C9 C8 117.3(7) . .
C10 C9 C13 120.9(7) . .
C8 C9 C13 121.7(8) . .
C9 C10 C11 122.6(7) . .
C10 C11 C6 120.0(6) . .
C10 C11 C14 116.1(6) . .
C6 C11 C14 123.9(6) . .
C16 C15 C20 117.2(6) . .
C16 C15 Si2 125.1(5) . .
C20 C15 Si2 117.6(5) . .
C17 C16 C15 119.8(6) . .
C17 C16 C21 116.3(6) . .
C15 C16 C21 123.8(6) . .
C18 C17 C16 122.6(7) . .
C17 C18 C19 116.8(7) . .
C17 C18 C22 121.1(8) . .
C19 C18 C22 122.0(8) . .
C18 C19 C20 123.3(7) . .
C19 C20 C15 119.9(7) . .
C19 C20 C23 117.1(7) . .
C15 C20 C23 122.9(7) . .
C25 C24 N1 123.0(6) . .
C24 C25 C26 120.8(6) . .
N2 C26 C25 122.3(6) . .
N2 C26 C27 122.1(6) . .
C25 C26 C27 115.6(6) . .
C28 C27 C26 120.1(6) . .
C27 C28 N1 124.0(6) . .
C35 C31 C32 108.4(7) . .
C35 C31 C36 124.9(9) . .
C32 C31 C36 125.9(8) . .
C35 C31 W 74.4(4) . .
C32 C31 W 69.9(4) . .
C36 C31 W 129.9(5) . .
C31 C32 C33 107.0(6) . .
C31 C32 C37 123.7(9) . .
C33 C32 C37 127.7(9) . .
C31 C32 W 74.9(4) . .
C33 C32 W 71.7(4) . .
C37 C32 W 130.0(5) . .
C34 C33 C32 107.6(7) . .
C34 C33 C38 124.8(8) . .
C32 C33 C38 126.3(8) . .
C34 C33 W 74.4(4) . .
C32 C33 W 72.3(4) . .
C38 C33 W 129.2(6) . .
C35 C34 C33 108.4(7) . .
C35 C34 C39 127.2(8) . .
C33 C34 C39 123.5(8) . .
C35 C34 W 75.2(4) . .
C33 C34 W 70.3(4) . .
C39 C34 W 128.9(5) . .
C34 C35 C31 108.6(7) . .
C34 C35 C40 124.8(7) . .
C31 C35 C40 126.6(8) . .
C34 C35 W 70.8(4) . .
C31 C35 W 71.5(4) . .
C40 C35 W 126.2(5) . .
C81 C82 C83 124.3(15) . .
C83 C83 C82 111(2) 3_666 .
C94 C91 C92 81(5) . .
C93 C92 C92 78(10) 3_766 3_766
C93 C92 C91 140(10) 3_766 .
C92 C92 C91 142(10) 3_766 .
C93 C92 C93 116(8) 3_766 .
C92 C92 C93 38(4) 3_766 .
C91 C92 C93 104(7) . .
C93 C92 C94 101(10) 3_766 .
C92 C92 C94 161(8) 3_766 .
C91 C92 C94 44(3) . .
C93 C92 C94 138(7) . .
C92 C93 C92 64(8) 3_766 .
C91 C94 C92 55(4) . .
C28 N1 C24 116.5(5) . .
C28 N1 Si2 125.9(4) . .
C24 N1 Si2 117.6(4) . .
C26 N2 C29 120.9(6) . .
C26 N2 C30 122.1(6) . .
C29 N2 C30 116.9(6) . .
Si2 O3 W 155.3(3) . .
C3 Si1 C5 100.9(5) . .
C3 Si1 C4 103.1(4) . .
C5 Si1 C4 102.0(5) . .
C3 Si1 W 111.7(3) . .
C5 Si1 W 118.4(3) . .
C4 Si1 W 118.4(3) . .
O3 Si2 N1 106.5(2) . .
O3 Si2 C6 113.5(3) . .
N1 Si2 C6 101.6(2) . .
O3 Si2 C15 113.3(3) . .
N1 Si2 C15 102.8(3) . .
C6 Si2 C15 117.2(3) . .
C2 W C1 109.0(3) . .
C2 W O3 85.5(2) . .
C1 W O3 88.6(2) . .
C2 W C33 137.2(3) . .
C1 W C33 95.3(3) . .
O3 W C33 131.0(2) . .
C2 W C32 104.6(3) . .
C1 W C32 127.7(3) . .
O3 W C32 133.4(2) . .
C33 W C32 36.0(3) . .
C2 W C34 157.4(3) . .
C1 W C34 93.6(3) . .
O3 W C34 95.7(2) . .
C33 W C34 35.3(2) . .
C32 W C34 58.9(3) . .
C2 W C31 100.2(3) . .
C1 W C31 150.4(3) . .
O3 W C31 98.6(2) . .
C33 W C31 58.5(3) . .
C32 W C31 35.2(3) . .
C34 W C31 57.3(2) . .
C2 W C35 125.6(3) . .
C1 W C35 122.2(3) . .
O3 W C35 79.1(2) . .
C33 W C35 57.7(3) . .
C32 W C35 57.9(3) . .
C34 W C35 34.0(2) . .
C31 W C35 34.0(2) . .
C2 W Si1 66.7(2) . .
C1 W Si1 69.4(2) . .
O3 W Si1 134.81(12) . .
C33 W Si1 91.2(2) . .
C32 W Si1 89.3(2) . .
C34 W Si1 123.70(19) . .
C31 W Si1 120.1(2) . .
C35 W Si1 146.08(18) . .

loop_
_geom_bond_atom_site_label_1
_geom_bond_atom_site_label_2
_geom_bond_distance
_geom_bond_site_symmetry_2
C1 O1 1.158(8) .
C1 W 1.952(7) .
C2 O2 1.168(8) .
C2 W 1.952(7) .
C3 Si1 1.898(8) .
C4 Si1 1.906(9) .
C5 Si1 1.903(9) .
C6 C11 1.404(9) .
C6 C7 1.422(9) .
C6 Si2 1.893(6) .
C7 C8 1.384(9) .
C7 C12 1.507(9) .
C8 C9 1.385(10) .
C9 C10 1.377(11) .
C9 C13 1.526(10) .
C10 C11 1.394(9) .
C11 C14 1.521(10) .
C15 C16 1.413(9) .
C15 C20 1.421(9) .
C15 Si2 1.898(7) .
C16 C17 1.402(9) .
C16 C21 1.519(9) .
C17 C18 1.379(10) .
C18 C19 1.379(11) .
C18 C22 1.508(10) .
C19 C20 1.383(10) .
C20 C23 1.497(10) .
C24 C25 1.357(9) .
C24 N1 1.361(7) .
C25 C26 1.409(9) .
C26 N2 1.344(8) .
C26 C27 1.417(8) .
C27 C28 1.350(8) .
C28 N1 1.352(8) .
C29 N2 1.454(9) .
C30 N2 1.465(9) .
C31 C35 1.408(10) .
C31 C32 1.426(12) .
C31 C36 1.533(11) .
C31 W 2.387(7) .
C32 C33 1.434(12) .
C32 C37 1.511(11) .
C32 W 2.322(7) .
C33 C34 1.422(10) .
C33 C38 1.505(11) .
C33 W 2.314(7) .
C34 C35 1.401(10) .
C34 C39 1.506(11) .
C34 W 2.369(7) .
C35 C40 1.498(11) .
C35 W 2.424(7) .
C81 C82 1.34(2) .
C82 C83 1.60(3) .
C83 C83 1.24(3) 3_666
C91 C94 1.26(6) .
C91 C92 1.51(11) .
C92 C93 1.04(9) 3_766
C92 C92 1.50(17) 3_766
C92 C93 1.63(8) .
C92 C94 1.81(10) .
C93 C92 1.04(9) 3_766
N1 Si2 1.865(5) .
O3 Si2 1.558(4) .
O3 W 2.165(4) .
Si1 W 2.625(2) .
